data_2215041
loop_
_publ_author_name
'Meier, Lidiane'
'S\'a, Marcus M.'
'Bortoluzzi, Adailton J.'

_publ_section_title
;
 2-<i>N</i>,5'-Di-<i>O</i>-acetyl-2',3'-<i>O</i>-isopropylideneguanosine
 monohydrate
;
_journal_coeditor_code CF2128
_journal_issue 9
_journal_name_full 'Acta Crystallographica Section E'
_journal_page_first o3751
_journal_page_last o3752
_journal_paper_doi 10.1107/S1600536807038330
_journal_volume 63
_journal_year 2007
_chemical_formula_iupac 'C17 H21 N5 O7, H2 O'
_chemical_formula_moiety 'C17 H21 N5 O7, H2 O'
_chemical_formula_sum 'C17 H23 N5 O8'
_chemical_formula_weight 425.40
_chemical_name_systematic
;
2-N,5'-O-Diacetyl-2',3'-O-isopropylideneguanosine monohydrate
;
_space_group_IT_number 1
_symmetry_cell_setting triclinic
_symmetry_space_group_name_Hall 'P 1'
_symmetry_space_group_name_H-M 'P 1'
_atom_sites_solution_hydrogens geom
_atom_sites_solution_primary direct
_atom_sites_solution_secondary difmap
_audit_creation_method SHELXL97
_cell_angle_alpha 72.720(10)
_cell_angle_beta 89.680(10)
_cell_angle_gamma 83.820(10)
_cell_formula_units_Z 2
_cell_length_a 6.5950(10)
_cell_length_b 9.6880(10)
_cell_length_c 16.3010(10)
_cell_measurement_reflns_used 25
_cell_measurement_temperature 293(2)
_cell_measurement_theta_max 18.77
_cell_measurement_theta_min 5.10
_cell_volume 988.3(2)
_computing_cell_refinement 'SET4 in CAD-4 EXPRESS'
_computing_data_collection 'CAD-4 EXPRESS (Enraf--Nonius, 1994)'
_computing_data_reduction 'HELENA (Spek, 1996)'
_computing_molecular_graphics
;
PLATON (Spek, 2003) and Mercury (Macrae <i>et al.</i>,  2006)
;
_computing_publication_material SHELXL97
_computing_structure_refinement 'SHELXL97 (Sheldrick, 1997)'
_computing_structure_solution 'SIR97 (Altomare <i>et al.</i>,  1999)'
_diffrn_ambient_temperature 293(2)
_diffrn_measured_fraction_theta_full 0.955
_diffrn_measured_fraction_theta_max 0.955
_diffrn_measurement_device 'Enraf--Nonius CAD-4'
_diffrn_measurement_method \w/2\q
_diffrn_radiation_monochromator graphite
_diffrn_radiation_source 'fine-focus sealed tube'
_diffrn_radiation_type MoK\a
_diffrn_radiation_wavelength 0.71069
_diffrn_reflns_av_R_equivalents 0.0167
_diffrn_reflns_av_sigmaI/netI 0.0396
_diffrn_reflns_limit_h_max 9
_diffrn_reflns_limit_h_min -9
_diffrn_reflns_limit_k_max 13
_diffrn_reflns_limit_k_min -13
_diffrn_reflns_limit_l_max 14
_diffrn_reflns_limit_l_min -22
_diffrn_reflns_number 6620
_diffrn_reflns_theta_full 30.37
_diffrn_reflns_theta_max 30.37
_diffrn_reflns_theta_min 1.31
_diffrn_standards_decay_% <1
_diffrn_standards_interval_count 200
_diffrn_standards_interval_time 120
_diffrn_standards_number 3
_exptl_absorpt_coefficient_mu 0.115
_exptl_absorpt_correction_type none
_exptl_crystal_colour colourless
_exptl_crystal_density_diffrn 1.429
_exptl_crystal_density_method 'not measured'
_exptl_crystal_description prismatic
_exptl_crystal_F_000 448
_exptl_crystal_size_max 0.50
_exptl_crystal_size_mid 0.23
_exptl_crystal_size_min 0.16
_refine_diff_density_max 0.366
_refine_diff_density_min -0.240
_refine_ls_extinction_method none
_refine_ls_goodness_of_fit_ref 1.028
_refine_ls_hydrogen_treatment mixed
_refine_ls_matrix_type full
_refine_ls_number_parameters 557
_refine_ls_number_reflns 5699
_refine_ls_number_restraints 3
_refine_ls_restrained_S_all 1.028
_refine_ls_R_factor_all 0.0913
_refine_ls_R_factor_gt 0.0501
_refine_ls_shift/su_max 0.000
_refine_ls_shift/su_mean 0.000
_refine_ls_structure_factor_coef Fsqd
_refine_ls_weighting_details 'calc w = 1/[\s^2^(Fo^2^)+(0.0786P)^2^+0.2093P] where P=(Fo^2^+2Fc^2^)/3'
_refine_ls_weighting_scheme calc
_refine_ls_wR_factor_gt 0.1300
_refine_ls_wR_factor_ref 0.1479
_reflns_number_gt 4093
_reflns_number_total 5699
_reflns_threshold_expression I>2\s(I)
_cod_data_source_file cf2128.cif
_cod_data_source_block I
_cod_original_cell_volume 988.34(19)
_cod_original_sg_symbol_H-M P1
_cod_database_code 2215041
_cod_database_fobs_code 2215041

loop_
_symmetry_equiv_pos_as_xyz
'x, y, z'

loop_
_atom_site_type_symbol
_atom_site_label
_atom_site_fract_x
_atom_site_fract_y
_atom_site_fract_z
_atom_site_U_iso_or_equiv
_atom_site_adp_type
_atom_site_calc_flag
_atom_site_refinement_flags
_atom_site_occupancy
N N1 0.5489(4) 0.9264(3) 0.7783(2) 0.0340(6) Uani d . 1
C C2 0.5637(5) 0.9965(3) 0.8396(2) 0.0330(6) Uani d . 1
N N3 0.5925(4) 0.9319(3) 0.92166(18) 0.0333(5) Uani d . 1
C C4 0.6092(5) 0.7851(3) 0.9397(2) 0.0308(6) Uani d . 1
C C5 0.5969(5) 0.7023(3) 0.8842(2) 0.0315(6) Uani d . 1
C C6 0.5635(4) 0.7744(3) 0.7943(2) 0.0326(6) Uani d . 1
O O6 0.5481(4) 0.7239(3) 0.73424(16) 0.0429(6) Uani d . 1
N N7 0.6223(4) 0.5549(3) 0.9301(2) 0.0379(6) Uani d . 1
C C8 0.6499(6) 0.5519(4) 1.0101(2) 0.0396(7) Uani d . 1
H H8 0.6718 0.4663 1.0554 0.048 Uiso calc R 1
N N9 0.6430(4) 0.6879(3) 1.02033(18) 0.0356(6) Uani d . 1
C C1' 0.6706(5) 0.7256(3) 1.0993(2) 0.0378(7) Uani d . 1
H H1' 0.7105 0.8243 1.0857 0.045 Uiso calc R 1
C C2' 0.4813(6) 0.7141(3) 1.1521(2) 0.0390(7) Uani d . 1
H H2' 0.3563 0.7205 1.1183 0.047 Uiso calc R 1
C C3' 0.5225(6) 0.5712(4) 1.2242(2) 0.0440(8) Uani d . 1
H H3' 0.4681 0.4908 1.2098 0.053 Uiso calc R 1
O O1 0.8251(4) 0.6254(3) 1.14928(18) 0.0489(6) Uani d . 1
O O2 0.4720(5) 0.8171(3) 1.19937(16) 0.0483(6) Uani d . 1
O O3 0.4292(5) 0.5984(3) 1.29675(19) 0.0618(8) Uani d . 1
C C4' 0.7534(6) 0.5496(4) 1.2324(2) 0.0451(8) Uani d . 1
H H4' 0.7951 0.5973 1.2739 0.054 Uiso calc R 1
C C5' 0.8544(7) 0.3959(4) 1.2589(3) 0.0569(10) Uani d . 1
H H5'1 1.0008 0.3949 1.2527 0.068 Uiso calc R 1
H H5'2 0.8273 0.3479 1.3186 0.068 Uiso calc R 1
N N21 0.5468(5) 1.1468(3) 0.8130(2) 0.0399(6) Uani d . 1
C C22 0.5137(6) 1.2358(4) 0.7312(3) 0.0465(8) Uani d . 1
O O22 0.4858(6) 1.1924(3) 0.6696(2) 0.0707(10) Uani d . 1
C C23 0.5148(8) 1.3962(4) 0.7225(3) 0.0566(10) Uani d . 1
H H23A 0.5388 1.4077 0.7780 0.085 Uiso calc R 1
H H23B 0.3853 1.4477 0.6992 0.085 Uiso calc R 1
H H23C 0.6209 1.4345 0.6847 0.085 Uiso calc R 1
C C30 0.3801(7) 0.7531(4) 1.2793(3) 0.0522(9) Uani d . 1
C C31 0.1567(9) 0.7868(7) 1.2703(4) 0.0769(14) Uani d . 1
H H31A 0.1211 0.8896 1.2587 0.115 Uiso calc R 1
H H31B 0.0954 0.7361 1.3226 0.115 Uiso calc R 1
H H31C 0.1079 0.7564 1.2237 0.115 Uiso calc R 1
C C32 0.4768(12) 0.8041(8) 1.3469(4) 0.0900(19) Uani d . 1
H H32A 0.4431 0.9072 1.3345 0.135 Uiso calc R 1
H H32B 0.6222 0.7819 1.3471 0.135 Uiso calc R 1
H H32C 0.4267 0.7556 1.4022 0.135 Uiso calc R 1
O O51 0.7718(5) 0.3217(3) 1.20395(19) 0.0544(7) Uani d . 1
C C52 0.8204(8) 0.1780(5) 1.2249(3) 0.0665(12) Uani d . 1
O O52 0.9266(10) 0.1129(5) 1.2856(4) 0.132(2) Uani d . 1
C C53 0.7288(11) 0.1140(6) 1.1641(4) 0.0841(17) Uani d . 1
H H53A 0.6539 0.1898 1.1194 0.126 Uiso calc R 1
H H53B 0.6381 0.0460 1.1941 0.126 Uiso calc R 1
H H53C 0.8348 0.0646 1.1392 0.126 Uiso calc R 1
N N11 0.1225(4) 0.6227(3) 0.9599(2) 0.0398(6) Uani d . 1
C C12 0.1310(5) 0.5385(4) 0.9062(2) 0.0363(7) Uani d . 1
N N13 0.1113(4) 0.5873(3) 0.82256(18) 0.0355(6) Uani d . 1
C C14 0.0864(5) 0.7348(3) 0.7941(2) 0.0320(6) Uani d . 1
C C15 0.0782(5) 0.8324(4) 0.8417(2) 0.0351(7) Uani d . 1
C C16 0.0982(5) 0.7765(4) 0.9338(2) 0.0390(7) Uani d . 1
O O16 0.1000(4) 0.8424(3) 0.98721(18) 0.0520(7) Uani d . 1
N N17 0.0603(4) 0.9738(3) 0.7872(2) 0.0406(6) Uani d . 1
C C18 0.0581(5) 0.9593(4) 0.7106(3) 0.0414(8) Uani d . 1
H H18 0.0497 1.0378 0.6608 0.050 Uiso calc R 1
N N19 0.0694(4) 0.8164(3) 0.70972(18) 0.0354(6) Uani d . 1
C C11' 0.0976(5) 0.7588(4) 0.6352(2) 0.0372(7) Uani d . 1
H H11' 0.2361 0.7093 0.6380 0.045 Uiso calc R 1
C C12' -0.0567(5) 0.6523(4) 0.6323(2) 0.0377(7) Uani d . 1
H H12' -0.1515 0.6411 0.6797 0.045 Uiso calc R 1
O O11 0.0717(4) 0.8759(3) 0.55897(17) 0.0497(6) Uani d . 1
O O12 0.0358(5) 0.5154(3) 0.62789(18) 0.0500(6) Uani d . 1
O O13 -0.0623(6) 0.6514(4) 0.4896(2) 0.0706(10) Uani d . 1
C C13' -0.1672(6) 0.7242(4) 0.5448(2) 0.0471(8) Uani d . 1
H H13' -0.3136 0.7144 0.5468 0.057 Uiso calc R 1
C C14' -0.1235(6) 0.8797(4) 0.5190(2) 0.0465(8) Uani d . 1
H H14' -0.1148 0.9166 0.4564 0.056 Uiso calc R 1
C C15' -0.2766(7) 0.9774(5) 0.5506(3) 0.0571(10) Uani d . 1
H H15A -0.3037 0.9310 0.6104 0.069 Uiso calc R 1
H H15B -0.2215 1.0679 0.5465 0.069 Uiso calc R 1
N N121 0.1636(5) 0.3876(3) 0.9412(2) 0.0449(7) Uani d . 1
C C122 0.2035(6) 0.3085(5) 1.0258(3) 0.0527(9) Uani d . 1
O O122 0.2148(6) 0.3671(4) 1.0822(2) 0.0726(9) Uani d . 1
C C123 0.2362(9) 0.1468(5) 1.0408(4) 0.0713(14) Uani d . 1
H H12A 0.2212 0.1261 0.9873 0.107 Uiso calc R 1
H H12B 0.1374 0.1010 1.0802 0.107 Uiso calc R 1
H H12C 0.3710 0.1101 1.0647 0.107 Uiso calc R 1
C C130 0.0215(7) 0.5106(4) 0.5404(3) 0.0501(9) Uani d . 1
C C131 -0.1049(13) 0.3942(8) 0.5376(4) 0.095(2) Uani d . 1
H H13A -0.0414 0.3021 0.5732 0.142 Uiso calc R 1
H H13B -0.1169 0.3913 0.4795 0.142 Uiso calc R 1
H H13C -0.2381 0.4138 0.5584 0.142 Uiso calc R 1
C C132 0.2314(10) 0.4863(8) 0.5091(4) 0.0876(19) Uani d . 1
H H13D 0.2943 0.3919 0.5415 0.131 Uiso calc R 1
H H13E 0.3111 0.5594 0.5163 0.131 Uiso calc R 1
H H13F 0.2240 0.4921 0.4493 0.131 Uiso calc R 1
O O151 -0.4605(5) 1.0066(4) 0.5013(3) 0.0728(10) Uani d . 1
C C152 -0.4991(9) 1.1363(6) 0.4447(4) 0.0708(13) Uani d . 1
O O152 -0.3852(10) 1.2225(6) 0.4326(4) 0.137(2) Uani d . 1
C C153 -0.7059(10) 1.1552(8) 0.4044(5) 0.103(2) Uani d . 1
H H15C -0.7699 1.0678 0.4272 0.155 Uiso calc R 1
H H15D -0.6945 1.1752 0.3433 0.155 Uiso calc R 1
H H15E -0.7869 1.2349 0.4165 0.155 Uiso calc R 1
O O1W 0.6997(5) 0.2679(3) 0.9295(2) 0.0657(9) Uani d . 1
H H1WA 0.6671 0.3556 0.9329 0.079 Uiso d R 1
H H1WB 0.7369 0.2105 0.9797 0.079 Uiso d R 1
O O2W 0.0482(5) 1.2583(4) 0.8105(2) 0.0660(9) Uani d . 1
H H2WA 0.0698 1.1624 0.8136 0.079 Uiso d R 1
H H2WB -0.0548 1.2723 0.8414 0.079 Uiso d R 1
H H1 0.530(8) 0.980(6) 0.733(4) 0.064(15) Uiso d . 1
H H11 0.138(7) 0.576(5) 1.016(3) 0.055(13) Uiso d . 1
H H21 0.580(6) 1.182(4) 0.855(3) 0.030(9) Uiso d . 1
H H121 0.143(7) 0.339(5) 0.900(3) 0.048(11) Uiso d . 1

loop_
_atom_site_aniso_label
_atom_site_aniso_U_11
_atom_site_aniso_U_22
_atom_site_aniso_U_33
_atom_site_aniso_U_12
_atom_site_aniso_U_13
_atom_site_aniso_U_23
N1 0.0362(14) 0.0316(13) 0.0335(14) -0.0039(10) 0.0007(11) -0.0084(11)
C2 0.0310(15) 0.0286(14) 0.0392(17) -0.0024(11) 0.0035(12) -0.0104(12)
N3 0.0397(14) 0.0246(12) 0.0364(14) -0.0035(10) 0.0030(11) -0.0101(10)
C4 0.0308(14) 0.0284(14) 0.0322(15) -0.0041(11) 0.0031(11) -0.0073(12)
C5 0.0302(14) 0.0261(13) 0.0400(17) -0.0039(11) 0.0040(12) -0.0124(12)
C6 0.0251(14) 0.0344(15) 0.0431(17) -0.0075(11) 0.0077(12) -0.0174(13)
O6 0.0470(14) 0.0453(14) 0.0432(13) -0.0093(11) 0.0034(11) -0.0221(11)
N7 0.0407(15) 0.0271(13) 0.0470(16) -0.0048(11) 0.0042(12) -0.0125(11)
C8 0.0500(19) 0.0263(14) 0.0424(18) -0.0051(13) 0.0020(14) -0.0097(13)
N9 0.0416(15) 0.0255(12) 0.0392(14) -0.0040(10) -0.0011(11) -0.0089(11)
C1' 0.0502(19) 0.0277(14) 0.0358(16) -0.0042(13) -0.0027(14) -0.0098(12)
C2' 0.0484(19) 0.0326(16) 0.0369(16) -0.0014(13) -0.0012(14) -0.0129(13)
C3' 0.057(2) 0.0300(15) 0.0421(18) -0.0052(14) 0.0023(15) -0.0058(13)
O1 0.0426(14) 0.0517(15) 0.0448(14) -0.0016(11) -0.0063(11) -0.0041(12)
O2 0.0747(18) 0.0322(12) 0.0386(13) -0.0031(11) 0.0055(12) -0.0127(10)
O3 0.085(2) 0.0449(15) 0.0465(16) 0.0003(14) 0.0218(15) -0.0028(12)
C4' 0.058(2) 0.0336(17) 0.0380(18) -0.0025(15) -0.0061(15) -0.0031(14)
C5' 0.068(3) 0.0399(19) 0.057(2) 0.0066(18) -0.020(2) -0.0088(18)
N21 0.0509(17) 0.0262(13) 0.0405(16) -0.0023(11) -0.0030(13) -0.0075(11)
C22 0.059(2) 0.0296(16) 0.046(2) -0.0009(15) 0.0001(16) -0.0057(14)
O22 0.116(3) 0.0435(16) 0.0472(17) -0.0018(17) -0.0089(17) -0.0079(13)
C23 0.076(3) 0.0267(17) 0.059(2) -0.0025(17) 0.000(2) -0.0010(16)
C30 0.076(3) 0.0427(19) 0.0384(19) -0.0026(18) 0.0052(18) -0.0136(15)
C31 0.073(3) 0.077(3) 0.074(3) 0.010(3) 0.010(3) -0.018(3)
C32 0.124(5) 0.109(5) 0.053(3) -0.026(4) 0.006(3) -0.042(3)
O51 0.0637(17) 0.0370(13) 0.0571(17) 0.0050(12) -0.0174(13) -0.0090(12)
C52 0.080(3) 0.042(2) 0.072(3) 0.009(2) -0.016(2) -0.012(2)
O52 0.190(5) 0.053(2) 0.140(4) 0.045(3) -0.102(4) -0.030(2)
C53 0.105(4) 0.051(3) 0.096(4) -0.009(3) -0.027(3) -0.020(3)
N11 0.0390(15) 0.0443(16) 0.0367(16) -0.0083(12) 0.0010(12) -0.0116(13)
C12 0.0315(16) 0.0342(16) 0.0421(17) -0.0051(12) 0.0006(13) -0.0093(13)
N13 0.0404(14) 0.0310(13) 0.0368(14) -0.0057(11) -0.0001(11) -0.0121(11)
C14 0.0284(14) 0.0332(15) 0.0356(16) -0.0027(11) 0.0016(12) -0.0124(12)
C15 0.0287(15) 0.0352(16) 0.0442(18) -0.0055(12) 0.0005(13) -0.0157(13)
C16 0.0292(15) 0.0450(19) 0.0477(19) -0.0066(13) 0.0014(13) -0.0206(15)
O16 0.0605(17) 0.0562(16) 0.0483(15) -0.0084(13) -0.0015(13) -0.0286(13)
N17 0.0382(15) 0.0339(14) 0.0525(18) -0.0047(11) -0.0045(13) -0.0169(13)
C18 0.0431(18) 0.0304(16) 0.049(2) -0.0032(13) -0.0052(15) -0.0090(14)
N19 0.0372(14) 0.0308(13) 0.0381(14) -0.0028(10) -0.0033(11) -0.0103(11)
C11' 0.0388(17) 0.0360(16) 0.0355(16) -0.0008(13) 0.0008(13) -0.0099(13)
C12' 0.0409(17) 0.0377(16) 0.0393(17) -0.0041(13) 0.0014(13) -0.0188(14)
O11 0.0519(15) 0.0558(16) 0.0373(13) -0.0144(12) -0.0004(11) -0.0048(11)
O12 0.0701(18) 0.0383(13) 0.0432(14) 0.0071(12) -0.0075(12) -0.0191(11)
O13 0.106(3) 0.0621(19) 0.0417(15) 0.0282(18) -0.0193(16) -0.0249(14)
C13' 0.049(2) 0.050(2) 0.0450(19) 0.0072(15) -0.0116(16) -0.0230(17)
C14' 0.053(2) 0.049(2) 0.0337(17) 0.0011(16) -0.0068(15) -0.0089(15)
C15' 0.067(3) 0.048(2) 0.054(2) 0.0102(19) -0.016(2) -0.0175(18)
N121 0.0481(17) 0.0351(15) 0.0480(17) -0.0066(12) -0.0029(13) -0.0065(13)
C122 0.053(2) 0.047(2) 0.049(2) -0.0040(17) -0.0011(17) -0.0008(18)
O122 0.096(3) 0.063(2) 0.0476(18) -0.0009(18) -0.0051(16) -0.0019(15)
C123 0.075(3) 0.048(2) 0.074(3) -0.001(2) -0.008(2) 0.005(2)
C130 0.072(3) 0.0396(18) 0.0404(19) 0.0042(17) -0.0028(17) -0.0183(15)
C131 0.139(6) 0.091(4) 0.072(4) -0.048(4) -0.008(4) -0.039(3)
C132 0.088(4) 0.105(5) 0.055(3) 0.016(3) 0.017(3) -0.011(3)
O151 0.0605(19) 0.0502(18) 0.107(3) 0.0030(14) -0.0225(19) -0.0259(18)
C152 0.075(3) 0.060(3) 0.072(3) 0.006(2) -0.017(3) -0.016(2)
O152 0.134(5) 0.103(4) 0.130(5) -0.037(4) -0.036(4) 0.043(3)
C153 0.086(4) 0.105(5) 0.119(6) 0.038(4) -0.052(4) -0.048(4)
O1W 0.092(2) 0.0366(14) 0.074(2) -0.0037(14) -0.0163(17) -0.0247(14)
O2W 0.071(2) 0.0555(18) 0.085(2) -0.0057(15) 0.0044(17) -0.0409(17)

loop_
_atom_type_symbol
_atom_type_description
_atom_type_scat_dispersion_real
_atom_type_scat_dispersion_imag
_atom_type_scat_source
C C 0.0033 0.0000 'International Tables Vol C Tables 4.2.6.8 and 6.1.1.4'
H H 0.0000 0.0000 'International Tables Vol C Tables 4.2.6.8 and 6.1.1.4'
N N 0.0061 0.0000 'International Tables Vol C Tables 4.2.6.8 and 6.1.1.4'
O O 0.0106 0.0000 'International Tables Vol C Tables 4.2.6.8 and 6.1.1.4'

loop_
_geom_angle_atom_site_label_1
_geom_angle_atom_site_label_2
_geom_angle_atom_site_label_3
_geom_angle
C2 N1 C6 125.4(3)
C2 N1 H1 113(4)
C6 N1 H1 122(4)
N3 C2 N1 124.9(3)
N3 C2 N21 117.0(3)
N1 C2 N21 118.1(3)
C2 N3 C4 111.5(3)
N3 C4 N9 125.0(3)
N3 C4 C5 129.0(3)
N9 C4 C5 106.0(3)
C4 C5 N7 110.0(3)
C4 C5 C6 119.0(3)
N7 C5 C6 131.0(3)
O6 C6 N1 119.7(3)
O6 C6 C5 130.1(3)
N1 C6 C5 110.2(3)
C8 N7 C5 104.6(3)
N7 C8 N9 113.1(3)
N7 C8 H8 123.5
N9 C8 H8 123.5
C8 N9 C4 106.2(3)
C8 N9 C1' 128.1(3)
C4 N9 C1' 125.6(3)
O1 C1' N9 107.8(3)
O1 C1' C2' 107.0(3)
N9 C1' C2' 112.3(3)
O1 C1' H1' 109.9
N9 C1' H1' 109.9
C2' C1' H1' 109.9
O2 C2' C1' 109.5(3)
O2 C2' C3' 101.1(3)
C1' C2' C3' 105.4(3)
O2 C2' H2' 113.3
C1' C2' H2' 113.3
C3' C2' H2' 113.3
O3 C3' C4' 112.9(3)
O3 C3' C2' 105.1(3)
C4' C3' C2' 102.7(3)
O3 C3' H3' 111.9
C4' C3' H3' 111.9
C2' C3' H3' 111.9
C1' O1 C4' 111.5(3)
C2' O2 C30 107.3(3)
C3' O3 C30 108.8(3)
O1 C4' C5' 108.8(3)
O1 C4' C3' 105.9(3)
C5' C4' C3' 117.2(3)
O1 C4' H4' 108.2
C5' C4' H4' 108.2
C3' C4' H4' 108.2
O51 C5' C4' 107.6(3)
O51 C5' H5'1 110.2
C4' C5' H5'1 110.2
O51 C5' H5'2 110.2
C4' C5' H5'2 110.2
H5'1 C5' H5'2 108.5
C22 N21 C2 126.9(3)
C22 N21 H21 121(2)
C2 N21 H21 112(2)
O22 C22 N21 123.7(3)
O22 C22 C23 122.3(4)
N21 C22 C23 114.0(3)
C22 C23 H23A 109.5
C22 C23 H23B 109.5
H23A C23 H23B 109.5
C22 C23 H23C 109.5
H23A C23 H23C 109.5
H23B C23 H23C 109.5
O2 C30 O3 105.4(3)
O2 C30 C31 110.0(4)
O3 C30 C31 108.3(4)
O2 C30 C32 107.9(4)
O3 C30 C32 110.3(4)
C31 C30 C32 114.6(5)
C30 C31 H31A 109.5
C30 C31 H31B 109.5
H31A C31 H31B 109.5
C30 C31 H31C 109.5
H31A C31 H31C 109.5
H31B C31 H31C 109.5
C30 C32 H32A 109.5
C30 C32 H32B 109.5
H32A C32 H32B 109.5
C30 C32 H32C 109.5
H32A C32 H32C 109.5
H32B C32 H32C 109.5
C52 O51 C5' 116.9(3)
O52 C52 O51 122.1(5)
O52 C52 C53 125.7(5)
O51 C52 C53 112.2(4)
C52 C53 H53A 109.5
C52 C53 H53B 109.5
H53A C53 H53B 109.5
C52 C53 H53C 109.5
H53A C53 H53C 109.5
H53B C53 H53C 109.5
C12 N11 C16 125.4(3)
C12 N11 H11 117(3)
C16 N11 H11 118(3)
N13 C12 N11 125.1(3)
N13 C12 N121 115.9(3)
N11 C12 N121 118.9(3)
C12 N13 C14 111.8(3)
N13 C14 N19 125.0(3)
N13 C14 C15 128.6(3)
N19 C14 C15 106.4(3)
N17 C15 C14 110.0(3)
N17 C15 C16 131.2(3)
C14 C15 C16 118.7(3)
O16 C16 N11 120.3(3)
O16 C16 C15 129.4(3)
N11 C16 C15 110.3(3)
C18 N17 C15 104.4(3)
N17 C18 N19 113.9(3)
N17 C18 H18 123.1
N19 C18 H18 123.1
C14 N19 C18 105.3(3)
C14 N19 C11' 125.4(3)
C18 N19 C11' 128.3(3)
O11 C11' N19 108.8(3)
O11 C11' C12' 108.1(3)
N19 C11' C12' 112.5(3)
O11 C11' H11' 109.1
N19 C11' H11' 109.1
C12' C11' H11' 109.1
O12 C12' C13' 105.3(3)
O12 C12' C11' 113.5(3)
C13' C12' C11' 103.0(3)
O12 C12' H12' 111.5
C13' C12' H12' 111.5
C11' C12' H12' 111.5
C11' O11 C14' 109.9(3)
C12' O12 C130 109.2(3)
C130 O13 C13' 108.6(3)
O13 C13' C14' 109.4(4)
O13 C13' C12' 103.2(3)
C14' C13' C12' 105.6(3)
O13 C13' H13' 112.7
C14' C13' H13' 112.7
C12' C13' H13' 112.7
O11 C14' C13' 104.6(3)
O11 C14' C15' 108.5(3)
C13' C14' C15' 113.5(4)
O11 C14' H14' 110.0
C13' C14' H14' 110.0
C15' C14' H14' 110.0
O151 C15' C14' 110.5(3)
O151 C15' H15A 109.6
C14' C15' H15A 109.6
O151 C15' H15B 109.6
C14' C15' H15B 109.6
H15A C15' H15B 108.1
C122 N121 C12 127.9(4)
C122 N121 H121 120(3)
C12 N121 H121 112(3)
O122 C122 N121 121.9(4)
O122 C122 C123 124.2(4)
N121 C122 C123 113.9(4)
C122 C123 H12A 109.5
C122 C123 H12B 109.5
H12A C123 H12B 109.5
C122 C123 H12C 109.5
H12A C123 H12C 109.5
H12B C123 H12C 109.5
O13 C130 O12 106.8(3)
O13 C130 C131 113.2(5)
O12 C130 C131 109.0(4)
O13 C130 C132 106.4(4)
O12 C130 C132 108.9(4)
C131 C130 C132 112.2(5)
C130 C131 H13A 109.5
C130 C131 H13B 109.5
H13A C131 H13B 109.5
C130 C131 H13C 109.5
H13A C131 H13C 109.5
H13B C131 H13C 109.5
C130 C132 H13D 109.5
C130 C132 H13E 109.5
H13D C132 H13E 109.5
C130 C132 H13F 109.5
H13D C132 H13F 109.5
H13E C132 H13F 109.5
C152 O151 C15' 117.6(4)
O152 C152 O151 122.2(5)
O152 C152 C153 126.6(6)
O151 C152 C153 111.1(6)
C152 C153 H15C 109.5
C152 C153 H15D 109.5
H15C C153 H15D 109.5
C152 C153 H15E 109.5
H15C C153 H15E 109.5
H15D C153 H15E 109.5
H1WA O1W H1WB 109.3
H2WA O2W H2WB 109.5

loop_
_geom_bond_atom_site_label_1
_geom_bond_atom_site_label_2
_geom_bond_distance
N1 C2 1.373(4)
N1 C6 1.410(4)
N1 H1 0.77(6)
C2 N3 1.303(4)
C2 N21 1.383(4)
N3 C4 1.356(4)
C4 N9 1.374(4)
C4 C5 1.383(4)
C5 N7 1.393(4)
C5 C6 1.431(5)
C6 O6 1.227(4)
N7 C8 1.310(5)
C8 N9 1.373(4)
C8 H8 0.930
N9 C1' 1.455(4)
C1' O1 1.404(4)
C1' C2' 1.508(5)
C1' H1' 0.980
C2' O2 1.427(4)
C2' C3' 1.526(5)
C2' H2' 0.980
C3' O3 1.410(5)
C3' C4' 1.516(6)
C3' H3' 0.980
O1 C4' 1.440(5)
O2 C30 1.429(5)
O3 C30 1.441(5)
C4' C5' 1.502(5)
C4' H4' 0.980
C5' O51 1.445(5)
C5' H5'1 0.970
C5' H5'2 0.970
N21 C22 1.360(5)
N21 H21 0.89(4)
C22 O22 1.220(5)
C22 C23 1.518(5)
C23 H23A 0.960
C23 H23B 0.960
C23 H23C 0.960
C30 C31 1.473(7)
C30 C32 1.504(7)
C31 H31A 0.960
C31 H31B 0.960
C31 H31C 0.960
C32 H32A 0.960
C32 H32B 0.960
C32 H32C 0.960
O51 C52 1.334(5)
C52 O52 1.188(6)
C52 C53 1.478(8)
C53 H53A 0.960
C53 H53B 0.960
C53 H53C 0.960
N11 C12 1.359(5)
N11 C16 1.415(5)
N11 H11 0.89(5)
C12 N13 1.306(5)
C12 N121 1.396(4)
N13 C14 1.357(4)
C14 N19 1.366(4)
C14 C15 1.387(4)
C15 N17 1.387(5)
C15 C16 1.437(5)
C16 O16 1.224(4)
N17 C18 1.299(5)
C18 N19 1.383(4)
C18 H18 0.930
N19 C11' 1.483(4)
C11' O11 1.408(4)
C11' C12' 1.536(5)
C11' H11' 0.980
C12' O12 1.420(4)
C12' C13' 1.536(5)
C12' H12' 0.980
O11 C14' 1.438(5)
O12 C130 1.445(5)
O13 C130 1.423(5)
O13 C13' 1.432(5)
C13' C14' 1.498(6)
C13' H13' 0.980
C14' C15' 1.503(6)
C14' H14' 0.980
C15' O151 1.413(5)
C15' H15A 0.970
C15' H15B 0.970
N121 C122 1.375(5)
N121 H121 0.95(5)
C122 O122 1.221(6)
C122 C123 1.503(7)
C123 H12A 0.960
C123 H12B 0.960
C123 H12C 0.960
C130 C131 1.483(7)
C130 C132 1.492(7)
C131 H13A 0.960
C131 H13B 0.960
C131 H13C 0.960
C132 H13D 0.960
C132 H13E 0.960
C132 H13F 0.960
O151 C152 1.319(6)
C152 O152 1.156(8)
C152 C153 1.487(8)
C153 H15C 0.960
C153 H15D 0.960
C153 H15E 0.960
O1W H1WA 0.8719
O1W H1WB 0.8614
O2W H2WA 0.9113
O2W H2WB 0.8654

loop_
_geom_hbond_atom_site_label_D
_geom_hbond_atom_site_label_H
_geom_hbond_atom_site_label_A
_geom_hbond_site_symmetry_A
_geom_hbond_distance_DH
_geom_hbond_distance_HA
_geom_hbond_distance_DA
_geom_hbond_angle_DHA
_geom_hbond_publ_flag
N1 H1 O22 . 0.77(6) 2.00(6) 2.649(4) 142(5) y
N11 H11 O122 . 0.89(5) 2.01(5) 2.690(5) 133(4) y
N21 H21 O1W 1_565 0.89(4) 1.88(4) 2.757(4) 168(4) y
N121 H121 O2W 1_545 0.95(5) 1.98(5) 2.915(5) 169(4) y
O2W H2WA N17 . 0.91 2.00 2.885(4) 161.9 y
O1W H1WA N7 . 0.87 1.91 2.775(4) 172.7 y
O2W H2WB O1W 1_465 0.87 2.15 3.011(5) 170.2 y

loop_
_geom_torsion_atom_site_label_1
_geom_torsion_atom_site_label_2
_geom_torsion_atom_site_label_3
_geom_torsion_atom_site_label_4
_geom_torsion
C6 N1 C2 N3 -0.4(5)
C6 N1 C2 N21 179.7(3)
N1 C2 N3 C4 0.8(4)
N21 C2 N3 C4 -179.2(3)
C2 N3 C4 N9 179.0(3)
C2 N3 C4 C5 -0.9(5)
N3 C4 C5 N7 -179.9(3)
N9 C4 C5 N7 0.2(3)
N3 C4 C5 C6 0.5(5)
N9 C4 C5 C6 -179.5(3)
C2 N1 C6 O6 -179.9(3)
C2 N1 C6 C5 -0.1(4)
C4 C5 C6 O6 179.8(3)
N7 C5 C6 O6 0.2(6)
C4 C5 C6 N1 0.1(4)
N7 C5 C6 N1 -179.5(3)
C4 C5 N7 C8 -0.3(4)
C6 C5 N7 C8 179.3(3)
C5 N7 C8 N9 0.4(4)
N7 C8 N9 C4 -0.3(4)
N7 C8 N9 C1' -178.9(3)
N3 C4 N9 C8 -179.9(3)
C5 C4 N9 C8 0.0(3)
N3 C4 N9 C1' -1.3(5)
C5 C4 N9 C1' 178.7(3)
C8 N9 C1' O1 38.3(5)
C4 N9 C1' O1 -140.0(3)
C8 N9 C1' C2' -79.4(4)
C4 N9 C1' C2' 102.3(4)
O1 C1' C2' O2 92.1(3)
N9 C1' C2' O2 -149.7(3)
O1 C1' C2' C3' -15.9(4)
N9 C1' C2' C3' 102.2(3)
O2 C2' C3' O3 29.8(4)
C1' C2' C3' O3 143.9(3)
O2 C2' C3' C4' -88.5(3)
C1' C2' C3' C4' 25.6(4)
N9 C1' O1 C4' -122.1(3)
C2' C1' O1 C4' -1.1(4)
C1' C2' O2 C30 -146.2(3)
C3' C2' O2 C30 -35.3(4)
C4' C3' O3 C30 97.3(4)
C2' C3' O3 C30 -13.9(4)
C1' O1 C4' C5' 144.7(3)
C1' O1 C4' C3' 17.8(4)
O3 C3' C4' O1 -139.0(3)
C2' C3' C4' O1 -26.4(4)
O3 C3' C4' C5' 99.4(4)
C2' C3' C4' C5' -147.9(3)
O1 C4' C5' O51 -69.8(4)
C3' C4' C5' O51 50.2(5)
N3 C2 N21 C22 -179.0(3)
N1 C2 N21 C22 0.9(5)
C2 N21 C22 O22 3.1(7)
C2 N21 C22 C23 -176.7(4)
C2' O2 C30 O3 28.0(4)
C2' O2 C30 C31 -88.6(4)
C2' O2 C30 C32 145.8(4)
C3' O3 C30 O2 -7.7(5)
C3' O3 C30 C31 110.0(4)
C3' O3 C30 C32 -123.8(4)
C4' C5' O51 C52 -170.8(4)
C5' O51 C52 O52 0.0(9)
C5' O51 C52 C53 -179.7(5)
C16 N11 C12 N13 -2.4(5)
C16 N11 C12 N121 177.5(3)
N11 C12 N13 C14 1.8(5)
N121 C12 N13 C14 -178.1(3)
C12 N13 C14 N19 177.5(3)
C12 N13 C14 C15 -0.7(5)
N13 C14 C15 N17 177.3(3)
N19 C14 C15 N17 -1.2(4)
N13 C14 C15 C16 0.2(5)
N19 C14 C15 C16 -178.3(3)
C12 N11 C16 O16 -177.3(3)
C12 N11 C16 C15 1.5(4)
N17 C15 C16 O16 1.7(6)
C14 C15 C16 O16 178.1(3)
N17 C15 C16 N11 -176.9(3)
C14 C15 C16 N11 -0.5(4)
C14 C15 N17 C18 0.0(4)
C16 C15 N17 C18 176.7(3)
C15 N17 C18 N19 1.2(4)
N13 C14 N19 C18 -176.8(3)
C15 C14 N19 C18 1.8(3)
N13 C14 N19 C11' -7.1(5)
C15 C14 N19 C11' 171.5(3)
N17 C18 N19 C14 -2.0(4)
N17 C18 N19 C11' -171.3(3)
C14 N19 C11' O11 -178.9(3)
C18 N19 C11' O11 -11.6(4)
C14 N19 C11' C12' 61.3(4)
C18 N19 C11' C12' -131.4(3)
O11 C11' C12' O12 114.1(3)
N19 C11' C12' O12 -125.7(3)
O11 C11' C12' C13' 0.8(3)
N19 C11' C12' C13' 121.0(3)
N19 C11' O11 C14' -104.6(3)
C12' C11' O11 C14' 17.9(4)
C13' C12' O12 C130 10.4(4)
C11' C12' O12 C130 -101.5(4)
C130 O13 C13' C14' 138.7(4)
C130 O13 C13' C12' 26.6(5)
O12 C12' C13' O13 -22.4(4)
C11' C12' C13' O13 96.8(3)
O12 C12' C13' C14' -137.2(3)
C11' C12' C13' C14' -18.0(4)
C11' O11 C14' C13' -29.4(4)
C11' O11 C14' C15' 92.1(4)
O13 C13' C14' O11 -81.7(4)
C12' C13' C14' O11 28.8(4)
O13 C13' C14' C15' 160.1(3)
C12' C13' C14' C15' -89.3(4)
O11 C14' C15' O151 168.8(4)
C13' C14' C15' O151 -75.3(4)
N13 C12 N121 C122 175.0(4)
N11 C12 N121 C122 -4.9(5)
C12 N121 C122 O122 0.1(7)
C12 N121 C122 C123 -178.5(4)
C13' O13 C130 O12 -21.0(5)
C13' O13 C130 C131 98.9(5)
C13' O13 C130 C132 -137.3(4)
C12' O12 C130 O13 5.8(5)
C12' O12 C130 C131 -116.9(5)
C12' O12 C130 C132 120.4(4)
C14' C15' O151 C152 -105.0(5)
C15' O151 C152 O152 2.8(9)
C15' O151 C152 C153 -174.4(5)

loop_
_cod_related_entry_id
_cod_related_entry_database
_cod_related_entry_code
1 ChemSpider 30655310
